data_1521095
loop_
_publ_author_name
'Grey, I.E.'
'Cranswick, L.M.D.'
'Li, C.'
'White, T.J.'
'Bursill, L.A.'

_publ_section_title
;
 New M3 O5 - anatase intergrowth structures formed during low-temperature
 oxidation of anosovite
;
_journal_name_full 'Journal of Solid State Chemistry'
_journal_page_first 128
_journal_page_last 138
_journal_volume 150
_journal_year 2000
_chemical_formula_sum 'O11 Ti6'
_chemical_name_systematic 'Ti6 O11'
_space_group_IT_number 12
_symmetry_space_group_name_Hall '-C 2y'
_symmetry_space_group_name_H-M 'C 1 2/m 1'
_cell_angle_alpha 90
_cell_angle_beta 93.3
_cell_angle_gamma 90
_cell_formula_units_Z 4
_cell_length_a 9.946
_cell_length_b 3.744
_cell_length_c 20.994
_cell_volume 780.475
_citation_journal_id_ASTM JSSCBI
_cod_data_source_file Grey_JSSCBI_2000_1768.cif
_cod_data_source_block O11Ti6
_cod_original_cell_volume 780.4745
_cod_database_code 1521095

loop_
_symmetry_equiv_pos_as_xyz
x,y,z
-x,y,-z
-x,-y,-z
x,-y,z
x+1/2,y+1/2,z
-x+1/2,y+1/2,-z
-x+1/2,-y+1/2,-z
x+1/2,-y+1/2,z

loop_
_atom_site_label
_atom_site_type_symbol
_atom_site_fract_x
_atom_site_fract_y
_atom_site_fract_z
_atom_site_occupancy
_atom_site_U_iso_or_equiv
Ti2 Ti+3 0.23 0 0.2878 1 0.0
O5 O-2 0.054 0 0.273 1 0.0
Ti6 Ti+3 0.074 0 0.9441 1 0.0
O10 O-2 0.204 0 0.708 1 0.0
Ti3 Ti+3 0.957 0 0.3567 1 0.0
O7 O-2 0.166 0 0.386 1 0.0
Ti4 Ti+3 0.144 0 0.4714 1 0.0
Ti1 Ti+3 0.209 0 0.1092 1 0.0
O3 O-2 0.303 0 0.211 1 0.0
O9 O-2 0.062 0 0.558 1 0.0
O1 O-2 0.381 0 0.054 1 0.0
O4 O-2 0.03 0 0.143 1 0.0
O6 O-2 0.436 0 0.367 1 0.0
O2 O-2 0.115 0 0.033 1 0.0
O11 O-2 0.22 0 0.873 1 0.0
O8 O-2 0.334 0 0.505 1 0.0
Ti5 Ti+3 0.107 0 0.7951 1 0.0
